data_2008687
loop_
_publ_author_name
'Fl\"orke, Ulrich'
'Haupt, Hans-J\"urgen'

_publ_section_title
Pentacarbonyl-1\k^4^<i>C</i>,2\k<i>C</i>-[2(\h^5^)-cyclopentadienyl]-\m-dicyclohexylphosphido-1:2\k^2^<i>P</i>-manganeserhodium(<i>Mn</i>---<i>Rh</i>)
_journal_issue 7
_journal_name_full 'Acta Crystallographica Section C'
_journal_page_first 1051
_journal_page_last 1052
_journal_paper_doi 10.1107/S0108270199004175
_journal_volume 55
_journal_year 1999
_chemical_formula_iupac '[Mn Rh (C5 H5) (C12 H22 P) (CO)5]'
_chemical_formula_moiety 'C22 H27 Mn O5 P Rh'
_chemical_formula_sum 'C22 H27 Mn O5 P Rh'
_chemical_formula_weight 560.26
_chemical_name_systematic
;
 pentacarbonyl-cyclopentadiene-(\m-dicylclohexylphosphanido)manganese-rhodium
;
_space_group_IT_number 14
_symmetry_cell_setting monoclinic
_symmetry_space_group_name_Hall '-P 2yn'
_symmetry_space_group_name_H-M 'P 1 21/n 1'
_audit_creation_method SHELXL
_cell_angle_alpha 90.00
_cell_angle_beta 116.85(2)
_cell_angle_gamma 90.00
_cell_formula_units_Z 4
_cell_length_a 16.185(7)
_cell_length_b 9.110(3)
_cell_length_c 17.535(8)
_cell_measurement_reflns_used 32
_cell_measurement_temperature 293(2)
_cell_measurement_theta_max 18
_cell_measurement_theta_min 8
_cell_volume 2306.7(17)
_computing_cell_refinement XSCANS
_computing_data_collection 'XSCANS (Siemens, 1995a)'
_computing_data_reduction XSCANS
_computing_molecular_graphics SHELXTL
_computing_publication_material SHELXTL
_computing_structure_refinement SHELXTL
_computing_structure_solution 'SHELXTL (Siemens, 1995b)'
_diffrn_ambient_temperature 293(2)
_diffrn_measurement_device 'Siemens R3'
_diffrn_measurement_method \w
_diffrn_radiation_monochromator graphite
_diffrn_radiation_source 'fine-focus sealed tube'
_diffrn_radiation_type MoK\a
_diffrn_radiation_wavelength 0.71073
_diffrn_reflns_av_R_equivalents 0.030
_diffrn_reflns_av_sigmaI/netI 0.0627
_diffrn_reflns_limit_h_max 18
_diffrn_reflns_limit_h_min -21
_diffrn_reflns_limit_k_max 11
_diffrn_reflns_limit_k_min 0
_diffrn_reflns_limit_l_max 22
_diffrn_reflns_limit_l_min 0
_diffrn_reflns_number 5491
_diffrn_reflns_theta_max 27.56
_diffrn_reflns_theta_min 2.31
_diffrn_standards_decay_% <1
_diffrn_standards_interval_count 400
_diffrn_standards_number 3
_exptl_absorpt_coefficient_mu 1.362
_exptl_absorpt_correction_T_max 0.815
_exptl_absorpt_correction_T_min 0.686
_exptl_absorpt_correction_type '\y scan'
_exptl_absorpt_process_details '(North et al., 1968)'
_exptl_crystal_colour red
_exptl_crystal_density_diffrn 1.613
_exptl_crystal_density_method 'not measured'
_exptl_crystal_description prism
_exptl_crystal_F_000 1136
_exptl_crystal_size_max 0.46
_exptl_crystal_size_mid 0.33
_exptl_crystal_size_min 0.15
_refine_diff_density_max 0.439
_refine_diff_density_min -0.403
_refine_ls_extinction_method none
_refine_ls_goodness_of_fit_all 1.025
_refine_ls_goodness_of_fit_ref 1.072
_refine_ls_hydrogen_treatment constr
_refine_ls_matrix_type full
_refine_ls_number_parameters 264
_refine_ls_number_reflns 5321
_refine_ls_number_restraints 132
_refine_ls_restrained_S_all 1.017
_refine_ls_restrained_S_obs 1.058
_refine_ls_R_factor_all 0.094
_refine_ls_R_factor_gt 0.047
_refine_ls_shift/su_max 0.001
_refine_ls_shift/su_mean 0.001
_refine_ls_structure_factor_coef Fsqd
_refine_ls_weighting_details 'w = 1/[\s^2^(Fo^2^)+(0.0338P)^2^+0.9739P] where P = (Fo^2^+2Fc^2^)/3'
_refine_ls_weighting_scheme calc
_refine_ls_wR_factor_all 0.100
_refine_ls_wR_factor_ref 0.083
_reflns_number_gt 3397
_reflns_number_total 5321
_reflns_observed_criterion I>2sigma(I)
_cod_data_source_file jz1346.cif
_cod_data_source_block jz1346
_cod_depositor_comments
;
The following automatic conversions were performed:

'_refine_ls_weighting_scheme' value 'calc w =
1/[\s^2^(Fo^2^)+(0.0338P)^2^+0.9739P] where P = (Fo^2^+2Fc^2^)/3' was
changed to 'calc'. New tag '_refine_ls_weighting_details' was
created. The value of the new tag was set to 'w =
1/[\s^2^(Fo^2^)+(0.0338P)^2^+0.9739P] where P = (Fo^2^+2Fc^2^)/3'.

Automatic conversion script
Id: cif_fix_values 3143 2015-03-26 13:38:13Z robertas 
;
_cod_original_cell_volume 2306.7(16)
_cod_original_sg_symbol_H-M 'P 21/n'
_cod_database_code 2008687

loop_
_symmetry_equiv_pos_as_xyz
'x, y, z'
'-x+1/2, y+1/2, -z+1/2'
'-x, -y, -z'
'x-1/2, -y-1/2, z-1/2'

loop_
_atom_site_aniso_label
_atom_site_aniso_U_11
_atom_site_aniso_U_22
_atom_site_aniso_U_33
_atom_site_aniso_U_12
_atom_site_aniso_U_13
_atom_site_aniso_U_23
Rh1 0.0399(2) 0.0390(2) 0.0431(2) 0.0010(2) 0.0242(2) 0.0032(2)
Mn1 0.0419(4) 0.0310(4) 0.0378(4) 0.0026(3) 0.0180(3) 0.0036(3)
P1 0.0337(6) 0.0308(6) 0.0311(6) 0.0022(5) 0.0148(5) 0.0024(5)
C1 0.062(3) 0.049(3) 0.052(3) 0.008(3) 0.032(3) 0.009(3)
O1 0.088(3) 0.094(3) 0.099(3) 0.038(3) 0.063(3) 0.019(3)
C2 0.063(3) 0.031(3) 0.059(4) -0.002(2) 0.029(3) -0.004(2)
O2 0.093(3) 0.063(3) 0.053(2) -0.018(2) 0.018(2) -0.015(2)
C3 0.052(3) 0.039(3) 0.053(3) 0.004(2) 0.024(3) 0.007(2)
O3 0.072(3) 0.082(3) 0.046(2) 0.004(2) 0.008(2) 0.013(2)
C4 0.053(3) 0.035(3) 0.067(4) 0.010(2) 0.030(3) 0.009(3)
O4 0.090(3) 0.056(3) 0.120(4) -0.001(2) 0.065(3) 0.024(2)
C5 0.042(3) 0.052(3) 0.055(3) -0.004(2) 0.022(3) -0.001(3)
O5 0.055(2) 0.099(3) 0.063(3) -0.016(2) 0.012(2) -0.006(2)
C11 0.033(2) 0.038(3) 0.029(2) -0.002(2) 0.013(2) -0.001(2)
C12 0.035(2) 0.041(3) 0.045(3) 0.004(2) 0.017(2) -0.002(2)
C13 0.036(3) 0.054(3) 0.053(3) 0.002(2) 0.014(2) 0.001(3)
C14 0.045(3) 0.051(3) 0.048(3) -0.010(3) 0.013(2) -0.005(2)
C15 0.058(3) 0.044(3) 0.043(3) -0.008(2) 0.023(3) -0.009(2)
C16 0.042(3) 0.040(3) 0.053(3) -0.002(2) 0.025(2) -0.007(2)
C21 0.039(3) 0.042(3) 0.033(2) 0.005(2) 0.016(2) 0.006(2)
C22 0.050(3) 0.049(3) 0.046(3) 0.014(3) 0.021(2) 0.008(2)
C23 0.082(4) 0.055(4) 0.063(4) 0.027(3) 0.029(3) 0.023(3)
C24 0.075(4) 0.068(4) 0.042(3) 0.005(3) 0.019(3) 0.017(3)
C25 0.079(4) 0.066(4) 0.039(3) 0.005(3) 0.035(3) 0.006(3)
C26 0.078(4) 0.063(4) 0.041(3) 0.019(3) 0.030(3) 0.008(3)
C31 0.112(5) 0.057(4) 0.079(4) -0.007(4) 0.071(4) -0.014(3)
C32 0.063(4) 0.101(5) 0.048(3) 0.002(4) 0.033(3) -0.011(3)
C33 0.120(6) 0.080(5) 0.061(4) 0.020(5) 0.066(4) 0.025(4)
C34 0.092(5) 0.090(5) 0.090(5) -0.014(4) 0.073(4) -0.001(4)
C35 0.073(5) 0.099(6) 0.081(4) 0.027(4) 0.052(4) 0.003(4)

loop_
_atom_site_label
_atom_site_fract_x
_atom_site_fract_y
_atom_site_fract_z
_atom_site_U_iso_or_equiv
_atom_site_thermal_displace_type
_atom_site_calc_flag
_atom_site_refinement_flags
_atom_site_occupancy
_atom_site_disorder_group
_atom_site_type_symbol
Rh1 0.13782(2) 0.74633(4) 0.04231(2) 0.03857(12) Uani d . 1 . Rh
Mn1 0.25034(5) 0.53959(7) 0.02059(4) 0.0369(2) Uani d . 1 . Mn
P1 0.25147(8) 0.78318(12) 0.00033(7) 0.0318(3) Uani d . 1 . P
C1 0.3403(4) 0.4562(6) 0.0029(3) 0.0521(13) Uani d . 1 . C
O1 0.3981(3) 0.4038(5) -0.0084(3) 0.0853(14) Uani d . 1 . O
C2 0.1718(4) 0.4955(5) -0.0911(4) 0.0503(13) Uani d . 1 . C
O2 0.1257(3) 0.4525(4) -0.1587(2) 0.0754(12) Uani d . 1 . O
C3 0.3331(4) 0.5637(5) 0.1339(3) 0.0481(12) Uani d . 1 . C
O3 0.3853(3) 0.5698(5) 0.2038(2) 0.0735(12) Uani d . 1 . O
C4 0.2000(4) 0.3881(6) 0.0525(3) 0.0507(13) Uani d . 1 . C
O4 0.1670(3) 0.2954(4) 0.0731(3) 0.0819(13) Uani d . 1 . O
C5 0.0504(3) 0.7078(6) -0.0673(3) 0.0495(13) Uani d . 1 . C
O5 -0.0070(3) 0.6846(5) -0.1348(3) 0.0779(12) Uani d . 1 . O
C11 0.3529(3) 0.8886(5) 0.0774(3) 0.0342(10) Uani d D 1 . C
H11 0.3676(3) 0.8488(5) 0.1340(3) 0.041 Uiso calc R 1 . H
C12 0.4380(3) 0.8588(5) 0.0628(3) 0.0411(11) Uani d D 1 . C
H12A 0.4496(3) 0.7540(5) 0.0661(3) 0.049 Uiso calc R 1 . H
H12B 0.4255(3) 0.8914(5) 0.0060(3) 0.049 Uiso calc R 1 . H
C13 0.5237(3) 0.9369(5) 0.1285(3) 0.0499(13) Uani d D 1 . C
H13A 0.5417(3) 0.8939(5) 0.1844(3) 0.060 Uiso calc R 1 . H
H13B 0.5743(3) 0.9230(5) 0.1140(3) 0.060 Uiso calc R 1 . H
C14 0.5067(3) 1.1000(5) 0.1321(3) 0.0509(13) Uani d D 1 . C
H14A 0.5614(3) 1.1451(5) 0.1769(3) 0.061 Uiso calc R 1 . H
H14B 0.4955(3) 1.1453(5) 0.0783(3) 0.061 Uiso calc R 1 . H
C15 0.4248(3) 1.1271(5) 0.1494(3) 0.0485(13) Uani d D 1 . C
H15A 0.4139(3) 1.2319(5) 0.1491(3) 0.058 Uiso calc R 1 . H
H15B 0.4381(3) 1.0896(5) 0.2055(3) 0.058 Uiso calc R 1 . H
C16 0.3385(3) 1.0530(5) 0.0826(3) 0.0437(11) Uani d D 1 . C
H16A 0.3219(3) 1.0973(5) 0.0272(3) 0.052 Uiso calc R 1 . H
H16B 0.2876(3) 1.0687(5) 0.0965(3) 0.052 Uiso calc R 1 . H
C21 0.2230(3) 0.8836(5) -0.1011(3) 0.0381(11) Uani d D 1 . C
H21 0.2781(3) 0.9432(5) -0.0888(3) 0.046 Uiso calc R 1 . H
C22 0.1443(3) 0.9949(5) -0.1259(3) 0.0487(13) Uani d D 1 . C
H22A 0.0875(3) 0.9432(5) -0.1374(3) 0.058 Uiso calc R 1 . H
H22B 0.1581(3) 1.0607(5) -0.0782(3) 0.058 Uiso calc R 1 . H
C23 0.1298(4) 1.0839(6) -0.2035(3) 0.068(2) Uani d D 1 . C
H23A 0.0742(4) 1.1425(6) -0.2210(3) 0.082 Uiso calc R 1 . H
H23B 0.1816(4) 1.1505(6) -0.1882(3) 0.082 Uiso calc R 1 . H
C24 0.1211(4) 0.9914(6) -0.2770(3) 0.065(2) Uani d D 1 . C
H24A 0.1199(4) 1.0546(6) -0.3219(3) 0.078 Uiso calc R 1 . H
H24B 0.0628(4) 0.9386(6) -0.2994(3) 0.078 Uiso calc R 1 . H
C25 0.1989(4) 0.8830(6) -0.2526(3) 0.0583(15) Uani d D 1 . C
H25A 0.2560(4) 0.9353(6) -0.2393(3) 0.070 Uiso calc R 1 . H
H25B 0.1864(4) 0.8187(6) -0.3007(3) 0.070 Uiso calc R 1 . H
C26 0.2108(4) 0.7912(6) -0.1759(3) 0.059(2) Uani d D 1 . C
H26A 0.1569(4) 0.7290(6) -0.1919(3) 0.071 Uiso calc R 1 . H
H26B 0.2645(4) 0.7281(6) -0.1595(3) 0.071 Uiso calc R 1 . H
C31 0.1424(4) 0.9192(5) 0.1343(3) 0.072(2) Uani d G 1 . C
H31 0.1551(4) 1.0165(5) 0.1275(3) 0.087 Uiso calc R 1 . H
C32 0.2070(3) 0.8132(6) 0.1803(3) 0.068(2) Uani d G 1 . C
H32 0.2708(4) 0.8268(10) 0.2098(4) 0.081 Uiso calc R 1 . H
C33 0.1602(4) 0.6835(5) 0.1747(3) 0.078(2) Uani d G 1 . C
H33 0.1869(6) 0.5945(7) 0.1998(4) 0.093 Uiso calc R 1 . H
C34 0.0666(4) 0.7093(6) 0.1253(3) 0.078(2) Uani d G 1 . C
H34 0.0194(5) 0.6407(8) 0.1113(5) 0.094 Uiso calc R 1 . H
C35 0.0556(3) 0.8549(6) 0.1003(3) 0.078(2) Uani d G 1 . C
H35 -0.0003(4) 0.9015(9) 0.0666(4) 0.093 Uiso calc R 1 . H

loop_
_atom_type_symbol
_atom_type_description
_atom_type_scat_dispersion_real
_atom_type_scat_dispersion_imag
_atom_type_scat_source
C C 0.0033 0.0016 'International Tables Vol C Tables 4.2.6.8 and 6.1.1.4'
H H 0.0000 0.0000 'International Tables Vol C Tables 4.2.6.8 and 6.1.1.4'
O O 0.0106 0.0060 'International Tables Vol C Tables 4.2.6.8 and 6.1.1.4'
P P 0.1023 0.0942 'International Tables Vol C Tables 4.2.6.8 and 6.1.1.4'
Mn Mn 0.3368 0.7283 'International Tables Vol C Tables 4.2.6.8 and 6.1.1.4'
Rh Rh -1.1178 0.9187 'International Tables Vol C Tables 4.2.6.8 and 6.1.1.4'

loop_
_geom_angle_atom_site_label_1
_geom_angle_atom_site_label_2
_geom_angle_atom_site_label_3
_geom_angle
_geom_angle_publ_flag
C5 Rh1 C31 130.6(2) ?
C5 Rh1 C35 103.0(2) ?
C31 Rh1 C35 36.08(8) ?
C5 Rh1 C32 162.8(2) ?
C31 Rh1 C32 36.02(8) ?
C35 Rh1 C32 59.96(12) ?
C5 Rh1 C34 105.7(2) ?
C31 Rh1 C34 59.91(13) ?
C35 Rh1 C34 35.90(8) ?
C32 Rh1 C34 59.73(13) ?
C5 Rh1 C33 136.0(2) ?
C31 Rh1 C33 59.85(12) ?
C35 Rh1 C33 59.77(13) ?
C32 Rh1 C33 35.82(8) ?
C34 Rh1 C33 35.74(8) ?
C5 Rh1 P1 92.5(2) ?
C31 Rh1 P1 111.04(13) ?
C35 Rh1 P1 144.0(2) ?
C32 Rh1 P1 102.95(12) ?
C34 Rh1 P1 161.38(14) ?
C33 Rh1 P1 126.0(2) ?
C5 Rh1 Mn1 88.3(2) ?
C31 Rh1 Mn1 140.51(15) ?
C35 Rh1 Mn1 158.18(13) ?
C32 Rh1 Mn1 107.13(13) ?
C34 Rh1 Mn1 123.24(15) ?
C33 Rh1 Mn1 99.17(12) ?
P1 Rh1 Mn1 51.80(4) y
C1 Mn1 C4 104.1(2) ?
C1 Mn1 C2 87.0(2) ?
C4 Mn1 C2 88.3(2) ?
C1 Mn1 C3 89.1(2) ?
C4 Mn1 C3 88.1(2) ?
C2 Mn1 C3 174.0(2) ?
C1 Mn1 P1 109.0(2) ?
C4 Mn1 P1 146.7(2) ?
C2 Mn1 P1 95.7(2) ?
C3 Mn1 P1 89.9(2) ?
C1 Mn1 Rh1 162.2(2) ?
C4 Mn1 Rh1 93.5(2) ?
C2 Mn1 Rh1 96.6(2) ?
C3 Mn1 Rh1 88.5(2) ?
P1 Mn1 Rh1 53.28(4) y
C11 P1 C21 101.4(2) ?
C11 P1 Mn1 117.64(14) ?
C21 P1 Mn1 128.23(15) ?
C11 P1 Rh1 114.61(14) ?
C21 P1 Rh1 119.35(15) ?
Mn1 P1 Rh1 74.93(4) y
O1 C1 Mn1 179.5(5) ?
O2 C2 Mn1 172.6(5) ?
O3 C3 Mn1 175.9(5) ?
O4 C4 Mn1 178.1(5) ?
O5 C5 Rh1 177.3(5) ?
C16 C11 C12 110.9(4) ?
C16 C11 P1 116.3(3) ?
C12 C11 P1 110.7(3) ?
C13 C12 C11 111.8(4) ?
C14 C13 C12 111.7(4) ?
C15 C14 C13 111.2(4) ?
C14 C15 C16 111.0(4) ?
C15 C16 C11 111.8(4) ?
C26 C21 C22 111.2(4) ?
C26 C21 P1 116.0(3) ?
C22 C21 P1 114.3(3) ?
C23 C22 C21 112.5(4) ?
C24 C23 C22 113.0(4) ?
C23 C24 C25 112.7(4) ?
C24 C25 C26 111.6(4) ?
C21 C26 C25 112.4(4) ?
C32 C31 C35 108.0 ?
C32 C31 Rh1 72.46(15) ?
C35 C31 Rh1 72.2(2) ?
C31 C32 C33 108.0 ?
C31 C32 Rh1 71.52(15) ?
C33 C32 Rh1 72.6(2) ?
C34 C33 C32 108.0 ?
C34 C33 Rh1 72.0(2) ?
C32 C33 Rh1 71.58(15) ?
C33 C34 C35 108.0 ?
C33 C34 Rh1 72.28(15) ?
C35 C34 Rh1 71.45(15) ?
C34 C35 C31 108.0 ?
C34 C35 Rh1 72.7(2) ?
C31 C35 Rh1 71.74(15) ?

loop_
_geom_bond_atom_site_label_1
_geom_bond_atom_site_label_2
_geom_bond_site_symmetry_2
_geom_bond_distance
_geom_bond_publ_flag
Rh1 C5 . 1.834(5) ?
Rh1 C31 . 2.231(4) ?
Rh1 C35 . 2.237(4) ?
Rh1 C32 . 2.243(4) ?
Rh1 C34 . 2.252(4) ?
Rh1 C33 . 2.256(4) ?
Rh1 P1 . 2.2937(14) y
Rh1 Mn1 . 2.7632(10) y
Mn1 C1 . 1.789(5) ?
Mn1 C4 . 1.814(5) ?
Mn1 C2 . 1.834(6) ?
Mn1 C3 . 1.839(6) ?
Mn1 P1 . 2.2487(15) y
P1 C11 . 1.854(4) ?
P1 C21 . 1.864(4) ?
C1 O1 . 1.146(6) ?
C2 O2 . 1.148(6) ?
C3 O3 . 1.134(6) ?
C4 O4 . 1.142(6) ?
C5 O5 . 1.147(5) ?
C11 C16 . 1.524(6) ?
C11 C12 . 1.534(5) ?
C12 C13 . 1.521(6) ?
C13 C14 . 1.518(6) ?
C14 C15 . 1.508(6) ?
C15 C16 . 1.517(6) ?
C21 C26 . 1.494(6) ?
C21 C22 . 1.530(6) ?
C22 C23 . 1.508(6) ?
C23 C24 . 1.492(7) ?
C24 C25 . 1.503(7) ?
C25 C26 . 1.521(6) ?
C31 C32 . 1.384(3) ?
C31 C35 . 1.384(3) ?
C32 C33 . 1.384(3) ?
C33 C34 . 1.384(3) ?
C34 C35 . 1.384(3) ?
